data_7126097
loop_
_publ_author_name
'Lapsheva, Ekaterina N.'
'Cheisson, Thibault'
'\'Alvarez Lamsfus, Carlos'
'Carroll, Patrick J.'
'Gau, Michael R.'
'Maron, Laurent'
'Schelter, Eric J.'

_publ_section_title
;
 Reactivity of Ce(iv) imido compounds with heteroallenes.
;
_journal_issue 35
_journal_name_full 'Chemical communications (Cambridge, England)'
_journal_page_first 4781
_journal_page_last 4784
_journal_paper_doi 10.1039/c9cc10052k
_journal_volume 56
_journal_year 2020
_chemical_formula_moiety 'C104 H116 Ce2 Cs2 F12 N14 O10, 0.5(C5 H5 N), 0.5(C5 H12)'
_chemical_formula_sum 'C109 H124.5 Ce2 Cs2 F12 N14.5 O10'
_chemical_formula_weight 2571.78
_space_group_crystal_system triclinic
_space_group_IT_number 2
_space_group_name_Hall '-P 1'
_space_group_name_H-M_alt 'P -1'
_atom_sites_solution_hydrogens geom
_atom_sites_solution_primary dual
_audit_creation_date 2019-08-29
_audit_creation_method
;
Olex2 1.2
(compiled 2018.05.29 svn.r3508 for OlexSys, GUI svn.r5506)
;
_audit_update_record
;
2019-08-29 deposited with the CCDC.	2020-03-02 downloaded from the CCDC.
;
_cell_angle_alpha 70.871(6)
_cell_angle_beta 75.802(6)
_cell_angle_gamma 72.404(7)
_cell_formula_units_Z 1
_cell_length_a 11.233(2)
_cell_length_b 14.495(3)
_cell_length_c 20.522(4)
_cell_measurement_reflns_used 9636
_cell_measurement_temperature 100
_cell_measurement_theta_max 27.512
_cell_measurement_theta_min 2.710
_cell_volume 2969.3(10)
_computing_cell_refinement 'SAINT V8.38A (2016)'
_computing_data_collection 'Bruker APEX3 v2018.1-0'
_computing_data_reduction 'Bruker SAINT v8.34A'
_computing_molecular_graphics 'ORTEP-3 (Farrugia, 2012)'
_computing_publication_material 'Olex2 (Dolomanov et al., 2009)'
_computing_structure_refinement 'ShelXL (Sheldrick, 2015)'
_computing_structure_solution 'ShelXT (Sheldrick, 2015)'
_diffrn_ambient_temperature 100
_diffrn_measured_fraction_theta_full 0.996
_diffrn_measured_fraction_theta_max 0.989
_diffrn_measurement_device 'CCD area detector'
_diffrn_measurement_device_type 'Bruker APEXII'
_diffrn_measurement_method '\w and \f scans'
_diffrn_radiation_monochromator graphite
_diffrn_radiation_type MoK\a
_diffrn_radiation_wavelength 0.71073
_diffrn_reflns_av_R_equivalents 0.0534
_diffrn_reflns_av_unetI/netI 0.0366
_diffrn_reflns_Laue_measured_fraction_full 0.996
_diffrn_reflns_Laue_measured_fraction_max 0.989
_diffrn_reflns_limit_h_max 14
_diffrn_reflns_limit_h_min -14
_diffrn_reflns_limit_k_max 18
_diffrn_reflns_limit_k_min -18
_diffrn_reflns_limit_l_max 26
_diffrn_reflns_limit_l_min -23
_diffrn_reflns_number 74629
_diffrn_reflns_point_group_measured_fraction_full 0.996
_diffrn_reflns_point_group_measured_fraction_max 0.989
_diffrn_reflns_theta_full 25.242
_diffrn_reflns_theta_max 27.531
_diffrn_reflns_theta_min 1.064
_diffrn_source 'sealed tube'
_exptl_absorpt_coefficient_mu 1.439
_exptl_absorpt_correction_T_max 0.7456
_exptl_absorpt_correction_T_min 0.6105
_exptl_absorpt_correction_type multi-scan
_exptl_absorpt_process_details 'SADABS v2014/5'
_exptl_crystal_colour 'dark red'
_exptl_crystal_density_diffrn 1.438
_exptl_crystal_description plank
_exptl_crystal_F_000 1294
_exptl_crystal_size_max 0.24
_exptl_crystal_size_mid 0.18
_exptl_crystal_size_min 0.04
_refine_diff_density_max 1.448
_refine_diff_density_min -0.911
_refine_diff_density_rms 0.117
_refine_ls_extinction_method none
_refine_ls_goodness_of_fit_ref 1.059
_refine_ls_hydrogen_treatment constr
_refine_ls_matrix_type full
_refine_ls_number_parameters 906
_refine_ls_number_reflns 13551
_refine_ls_number_restraints 963
_refine_ls_restrained_S_all 1.053
_refine_ls_R_factor_all 0.0489
_refine_ls_R_factor_gt 0.0379
_refine_ls_shift/su_max 0.002
_refine_ls_shift/su_mean 0.000
_refine_ls_structure_factor_coef Fsqd
_refine_ls_weighting_details 'w=1/[\s^2^(Fo^2^)+(0.0568P)^2^+4.9925P] where P=(Fo^2^+2Fc^2^)/3'
_refine_ls_weighting_scheme calc
_refine_ls_wR_factor_gt 0.1046
_refine_ls_wR_factor_ref 0.1119
_reflns_number_gt 11296
_reflns_number_total 13551
_reflns_threshold_expression 'I > 2\s(I)'
_cod_data_source_file c9cc10052k2.cif
_cod_data_source_block 40300
_cod_depositor_comments 'Adding full bibliography for 7126096--7126098.cif.'
_cod_original_formula_sum 'C109 H124.50 Ce2 Cs2 F12 N14.50 O10'
_cod_database_code 7126097
_shelx_shelxl_version_number 2018/3
_olex2_submission_special_instructions 'No special instructions were received'

loop_
_space_group_symop_operation_xyz
'x, y, z'
'-x, -y, -z'

loop_
_atom_site_label
_atom_site_type_symbol
_atom_site_fract_x
_atom_site_fract_y
_atom_site_fract_z
_atom_site_U_iso_or_equiv
_atom_site_adp_type
_atom_site_occupancy
_atom_site_site_symmetry_order
_atom_site_calc_flag
_atom_site_refinement_flags_posn
_atom_site_refinement_flags_adp
_atom_site_refinement_flags_occupancy
_atom_site_disorder_assembly
_atom_site_disorder_group
Ce1 Ce 0.34531(4) 0.47584(3) 0.73097(2) 0.01687(8) Uani 0.87 1 d . . P A 1
Ce1* Ce 0.3191(2) 0.50971(18) 0.73518(15) 0.0181(5) Uani 0.13 1 d . . P A 2
Cs1 Cs 0.65210(2) 0.52403(2) 0.53053(2) 0.02978(7) Uani 1 1 d . . . . .
F1 F 0.4711(8) 0.0585(4) 0.9188(3) 0.0750(18) Uani 0.58 1 d D U P B 1
F1* F 0.5809(15) 0.0685(8) 0.9227(5) 0.125(3) Uani 0.42 1 d D U P C 2
F2 F 0.4713(10) -0.0630(6) 0.8801(4) 0.108(2) Uani 0.58 1 d D U P B 1
F2* F 0.4855(15) -0.0233(12) 0.9052(8) 0.147(4) Uani 0.42 1 d D U P C 2
F3 F 0.6281(10) -0.0612(8) 0.9067(6) 0.105(3) Uani 0.58 1 d D U P B 1
F3* F 0.6889(14) -0.0631(12) 0.9002(8) 0.102(4) Uani 0.42 1 d D U P C 2
F4 F 0.7525(4) 0.0347(4) 0.5783(2) 0.1185(19) Uani 1 1 d . . . . .
F5 F 0.8303(3) -0.0800(2) 0.6600(2) 0.0851(12) Uani 1 1 d . . . . .
F6 F 0.8937(4) 0.0538(3) 0.6178(3) 0.1003(15) Uani 1 1 d . . . . .
O1 O 0.5264(2) 0.51887(18) 0.68261(12) 0.0235(5) Uani 1 1 d . . . . .
O2 O 0.1675(2) 0.55519(18) 0.68676(13) 0.0283(5) Uani 1 1 d . . . . .
O3 O 0.3264(2) 0.34211(18) 0.81583(12) 0.0263(5) Uani 1 1 d . . . . .
O4 O 0.3890(2) 0.4602(2) 0.61700(14) 0.0340(6) Uani 1 1 d . . . . .
O5 O 0.5324(2) 0.34426(19) 0.57049(13) 0.0311(6) Uani 1 1 d . . . . .
N1 N 0.5332(3) 0.5315(2) 0.74817(14) 0.0214(5) Uani 1 1 d . . . . .
N2 N 0.1686(3) 0.6489(2) 0.69701(15) 0.0247(6) Uani 1 1 d . . . . .
N3 N 0.2355(3) 0.3983(2) 0.85994(14) 0.0230(6) Uani 1 1 d . . . . .
N4 N 0.2676(2) 0.6212(2) 0.83994(14) 0.0209(5) Uani 1 1 d . . . . .
N5 N 0.4574(3) 0.3143(2) 0.69012(16) 0.0334(7) Uani 1 1 d . . . . .
N6 N 0.6986(3) 0.7470(3) 0.49353(19) 0.0403(8) Uani 1 1 d . . . . .
N7 N 0.926(3) 0.389(3) 0.5696(15) 0.048(4) Uani 0.5 1 d . U P A 1
N7* N 0.929(3) 0.397(2) 0.5758(15) 0.043(3) Uani 0.5 1 d . U P A 2
C1 C 0.3833(3) 0.6360(3) 0.85365(18) 0.0246(7) Uani 1 1 d . . . . .
H1a H 0.435624 0.569758 0.876020 0.030 Uiso 1 1 calc R . . . .
H1b H 0.358487 0.677658 0.886808 0.030 Uiso 1 1 calc R . . . .
C2 C 0.4616(3) 0.6861(3) 0.78813(18) 0.0237(7) Uani 1 1 d . . . . .
C3 C 0.4612(4) 0.7871(3) 0.7771(2) 0.0306(8) Uani 1 1 d . . . . .
H3 H 0.416834 0.819989 0.812334 0.037 Uiso 1 1 calc R . . . .
C4 C 0.5240(4) 0.8397(3) 0.7163(2) 0.0366(9) Uani 1 1 d . . . . .
H4 H 0.525384 0.907178 0.710334 0.044 Uiso 1 1 calc R . . . .
C5 C 0.5857(4) 0.7920(3) 0.6635(2) 0.0363(9) Uani 1 1 d . . . . .
H5 H 0.625334 0.828524 0.620436 0.044 Uiso 1 1 calc R . . . .
C6 C 0.5891(3) 0.6919(3) 0.67389(19) 0.0295(7) Uani 1 1 d . . . . .
H6 H 0.632244 0.659856 0.638087 0.035 Uiso 1 1 calc R . . . .
C7 C 0.5294(3) 0.6374(3) 0.73670(18) 0.0237(7) Uani 1 1 d . . . . .
C8 C 0.6541(3) 0.4571(3) 0.77401(18) 0.0260(7) Uani 1 1 d . . . . .
C9 C 0.6603(3) 0.4646(3) 0.8454(2) 0.0343(8) Uani 1 1 d . . . . .
H9a H 0.654802 0.534543 0.842430 0.051 Uiso 1 1 calc GR . . . .
H9b H 0.740419 0.421762 0.860148 0.051 Uiso 1 1 calc GR . . . .
H9c H 0.589541 0.442167 0.879444 0.051 Uiso 1 1 calc GR . . . .
C10 C 0.6456(4) 0.3510(3) 0.7802(2) 0.0339(8) Uani 1 1 d . . . . .
H10a H 0.565009 0.339385 0.808921 0.051 Uiso 1 1 calc GR . . . .
H10b H 0.715758 0.301333 0.802151 0.051 Uiso 1 1 calc GR . . . .
H10c H 0.650580 0.344359 0.733549 0.051 Uiso 1 1 calc GR . . . .
C11 C 0.7729(3) 0.4797(3) 0.7220(2) 0.0319(8) Uani 1 1 d . . . . .
H11a H 0.764392 0.480989 0.675273 0.048 Uiso 1 1 calc GR . . . .
H11b H 0.847576 0.427220 0.736658 0.048 Uiso 1 1 calc GR . . . .
H11c H 0.782534 0.545203 0.720842 0.048 Uiso 1 1 calc GR . . . .
C12 C 0.1879(3) 0.7223(2) 0.80965(18) 0.0245(7) Uani 1 1 d . . . . .
H12a H 0.234274 0.754775 0.764383 0.029 Uiso 1 1 calc R . . . .
H12b H 0.171784 0.764959 0.841481 0.029 Uiso 1 1 calc R . . . .
C13 C 0.0628(3) 0.7158(2) 0.79844(18) 0.0243(7) Uani 1 1 d . . . . .
C14 C -0.0490(3) 0.7449(3) 0.84391(19) 0.0298(8) Uani 1 1 d . . . . .
H14 H -0.045542 0.772700 0.879211 0.036 Uiso 1 1 calc R . . . .
C15 C -0.1642(3) 0.7336(3) 0.8379(2) 0.0331(8) Uani 1 1 d . . . . .
H15 H -0.239026 0.754756 0.868385 0.040 Uiso 1 1 calc R . . . .
C16 C -0.1696(3) 0.6915(3) 0.7875(2) 0.0339(8) Uani 1 1 d . . . . .
H16 H -0.247816 0.682353 0.784034 0.041 Uiso 1 1 calc R . . . .
C17 C -0.0609(3) 0.6627(3) 0.7419(2) 0.0316(8) Uani 1 1 d . . . . .
H17 H -0.065274 0.633684 0.707482 0.038 Uiso 1 1 calc R . . . .
C18 C 0.0547(3) 0.6759(3) 0.74622(18) 0.0258(7) Uani 1 1 d . . . . .
C19 C 0.1765(3) 0.7274(3) 0.62559(18) 0.0279(7) Uani 1 1 d . . . . .
C20 C 0.1622(4) 0.8301(3) 0.6372(2) 0.0365(9) Uani 1 1 d . . . . .
H20a H 0.084362 0.845754 0.670034 0.055 Uiso 1 1 calc GR . . . .
H20b H 0.158096 0.882311 0.592574 0.055 Uiso 1 1 calc GR . . . .
H20c H 0.235095 0.827580 0.656557 0.055 Uiso 1 1 calc GR . . . .
C21 C 0.0732(4) 0.7360(4) 0.5855(2) 0.0423(10) Uani 1 1 d . . . . .
H21a H 0.079568 0.669879 0.579986 0.063 Uiso 1 1 calc GR . . . .
H21b H 0.084257 0.783966 0.539286 0.063 Uiso 1 1 calc GR . . . .
H21c H -0.010217 0.759462 0.611524 0.063 Uiso 1 1 calc GR . . . .
C22 C 0.3062(4) 0.6974(3) 0.5839(2) 0.0372(9) Uani 1 1 d . . . . .
H22a H 0.371314 0.685833 0.611893 0.056 Uiso 1 1 calc GR . . . .
H22b H 0.317834 0.751361 0.540937 0.056 Uiso 1 1 calc GR . . . .
H22c H 0.313557 0.635506 0.572007 0.056 Uiso 1 1 calc GR . . . .
C23 C 0.1968(3) 0.5747(3) 0.90785(17) 0.0249(7) Uani 1 1 d . . . . .
H23a H 0.116836 0.567586 0.900125 0.030 Uiso 1 1 calc R . . . .
H23b H 0.175029 0.619532 0.938700 0.030 Uiso 1 1 calc R . . . .
C24 C 0.2722(3) 0.4728(3) 0.94349(18) 0.0258(7) Uani 1 1 d . . . . .
C25 C 0.3285(3) 0.4625(3) 0.99994(18) 0.0290(7) Uani 1 1 d . . . . .
H25 H 0.312214 0.518491 1.018006 0.035 Uiso 1 1 calc R . . . .
C26 C 0.4082(4) 0.3719(3) 1.0302(2) 0.0344(8) Uani 1 1 d . . . . .
H26 H 0.443438 0.365554 1.069510 0.041 Uiso 1 1 calc R . . . .
C27 C 0.4358(4) 0.2905(3) 1.0026(2) 0.0336(8) Uani 1 1 d . . . . .
H27 H 0.492863 0.229323 1.021699 0.040 Uiso 1 1 calc R . . . .
C28 C 0.3795(3) 0.2992(3) 0.94676(19) 0.0291(7) Uani 1 1 d . . . . .
H28 H 0.398378 0.243665 0.927922 0.035 Uiso 1 1 calc R . . . .
C29 C 0.2949(3) 0.3893(3) 0.91806(18) 0.0250(7) Uani 1 1 d . . . . .
C30 C 0.1179(3) 0.3566(3) 0.88225(18) 0.0273(7) Uani 1 1 d . . . . .
C31 C 0.0131(4) 0.4225(3) 0.9229(2) 0.0379(9) Uani 1 1 d . . . . .
H31a H 0.043112 0.423945 0.963416 0.057 Uiso 1 1 calc GR . . . .
H31b H -0.061690 0.394583 0.938713 0.057 Uiso 1 1 calc GR . . . .
H31c H -0.009114 0.491059 0.892372 0.057 Uiso 1 1 calc GR . . . .
C32 C 0.1448(4) 0.2469(3) 0.9276(2) 0.0419(10) Uani 1 1 d . . . . .
H32a H 0.216100 0.205975 0.902902 0.063 Uiso 1 1 calc GR . . . .
H32b H 0.069624 0.220737 0.936865 0.063 Uiso 1 1 calc GR . . . .
H32c H 0.165859 0.243939 0.971965 0.063 Uiso 1 1 calc GR . . . .
C33 C 0.0743(4) 0.3623(3) 0.8157(2) 0.0362(9) Uani 1 1 d . . . . .
H33a H 0.058719 0.431980 0.786332 0.054 Uiso 1 1 calc GR . . . .
H33b H -0.003864 0.339148 0.828198 0.054 Uiso 1 1 calc GR . . . .
H33c H 0.140173 0.319303 0.789909 0.054 Uiso 1 1 calc GR . . . .
C34 C 0.4645(3) 0.3689(3) 0.62281(18) 0.0272(7) Uani 1 1 d . . . . .
C35 C 0.5307(4) 0.2155(3) 0.7096(2) 0.0348(8) Uani 1 1 d . . . . .
C36 C 0.510(4) 0.1652(14) 0.7787(17) 0.055(3) Uani 0.58 1 d . U P B 1
H36 H 0.454921 0.199783 0.811024 0.066 Uiso 0.58 1 calc R . P B 1
C36* C 0.516(5) 0.150(2) 0.782(2) 0.054(3) Uani 0.42 1 d . U P C 2
H36* H 0.444579 0.170704 0.814517 0.065 Uiso 0.42 1 calc R . P C 2
C37 C 0.5686(14) 0.0630(14) 0.8024(9) 0.058(2) Uani 0.58 1 d . U P B 1
C37* C 0.604(2) 0.060(2) 0.8039(14) 0.065(3) Uani 0.42 1 d . U P C 2
C38 C 0.667(2) 0.0107(19) 0.7618(12) 0.052(3) Uani 0.58 1 d . U P B 1
H38 H 0.711590 -0.056479 0.780326 0.063 Uiso 0.58 1 calc R . P B 1
C38* C 0.689(3) 0.016(3) 0.7547(18) 0.059(4) Uani 0.42 1 d . U P C 2
H38* H 0.742662 -0.048910 0.768550 0.071 Uiso 0.42 1 calc R . P C 2
C39 C 0.6946(4) 0.0661(3) 0.6895(2) 0.0379(9) Uani 1 1 d . . . . .
C40 C 0.6257(3) 0.1645(3) 0.6645(2) 0.0324(8) Uani 1 1 d . . . . .
H40 H 0.642566 0.198396 0.616307 0.039 Uiso 1 1 calc R . . . .
C41 C 0.5348(12) 0.0050(7) 0.8731(5) 0.069(2) Uani 0.58 1 d D U P B 1
C41* C 0.5940(17) 0.0097(12) 0.8846(9) 0.091(3) Uani 0.42 1 d D U P C 2
C42 C 0.7935(4) 0.0184(3) 0.6386(3) 0.0478(11) Uani 1 1 d . . . . .
C43 C 0.7871(4) 0.7888(4) 0.4973(3) 0.0479(11) Uani 1 1 d . . . . .
H43 H 0.858996 0.745746 0.517389 0.057 Uiso 1 1 calc R . . . .
C44 C 0.7797(5) 0.8903(4) 0.4736(3) 0.0592(14) Uani 1 1 d . . . . .
H44 H 0.845562 0.916673 0.476471 0.071 Uiso 1 1 calc R . . . .
C45 C 0.6768(6) 0.9515(5) 0.4462(5) 0.093(2) Uani 1 1 d . . . . .
H45 H 0.666206 1.022424 0.431625 0.111 Uiso 1 1 calc R . . . .
C46 C 0.5858(6) 0.9086(4) 0.4398(4) 0.084(2) Uani 1 1 d . . . . .
H46 H 0.514593 0.949760 0.418289 0.101 Uiso 1 1 calc R . . . .
C47 C 0.6004(4) 0.8085(4) 0.4642(2) 0.0472(11) Uani 1 1 d . . . . .
H47 H 0.537017 0.780512 0.460356 0.057 Uiso 1 1 calc R . . . .
C48 C 0.8980(12) 0.3040(14) 0.6076(9) 0.053(2) Uani 0.5 1 d . U P A 1
H48 H 0.830707 0.286002 0.598055 0.064 Uiso 0.5 1 calc R . P A 1
C48* C 0.9387(12) 0.3002(14) 0.6083(9) 0.052(2) Uani 0.5 1 d . U P A 2
H48* H 0.880619 0.269605 0.601458 0.063 Uiso 0.5 1 calc R . P A 2
C49 C 0.9614(13) 0.2399(11) 0.6603(7) 0.063(2) Uani 0.5 1 d . U P A 1
H49 H 0.938433 0.178559 0.686325 0.075 Uiso 0.5 1 calc R . P A 1
C49* C 1.0257(13) 0.2409(11) 0.6508(7) 0.063(2) Uani 0.5 1 d . U P A 2
H49* H 1.025684 0.172319 0.673487 0.075 Uiso 0.5 1 calc R . P A 2
C50 C 1.0605(14) 0.2644(11) 0.6763(7) 0.062(2) Uani 0.5 1 d . U P A 1
H50 H 1.102170 0.220528 0.714142 0.075 Uiso 0.5 1 calc R . P A 1
C50* C 1.1125(14) 0.2823(13) 0.6601(7) 0.065(3) Uani 0.5 1 d . U P A 2
H50* H 1.177171 0.242889 0.687205 0.078 Uiso 0.5 1 calc R . P A 2
C51 C 1.0982(14) 0.3512(10) 0.6377(7) 0.049(2) Uani 0.5 1 d . U P A 1
H51 H 1.169139 0.367245 0.644861 0.059 Uiso 0.5 1 calc R . P A 1
C51* C 1.1016(15) 0.3903(10) 0.6264(7) 0.055(2) Uani 0.5 1 d . U P A 2
H51* H 1.155309 0.424946 0.633050 0.066 Uiso 0.5 1 calc R . P A 2
C52 C 1.022(2) 0.4150(14) 0.5862(14) 0.048(3) Uani 0.5 1 d . U P A 1
H52 H 1.038193 0.479194 0.561591 0.058 Uiso 0.5 1 calc R . P A 1
C52* C 1.012(2) 0.4375(14) 0.5858(14) 0.048(3) Uani 0.5 1 d . U P A 2
H52* H 1.007079 0.506552 0.562066 0.057 Uiso 0.5 1 calc R . P A 2
N8 N 1.1697(19) -0.0028(15) 0.7390(9) 0.035(3) Uani 0.125 1 d . U P D 2
C53 C 1.0482(18) -0.0100(18) 0.7729(12) 0.042(4) Uani 0.125 1 d G U P D 2
H53 H 0.998836 -0.035082 0.754317 0.050 Uiso 0.125 1 calc R . P D 2
C54 C 0.9988(19) 0.020(2) 0.8341(13) 0.058(4) Uani 0.125 1 d G U P D 2
H54 H 0.915658 0.014705 0.857209 0.070 Uiso 0.125 1 calc R . P D 2
C55 C 1.071(2) 0.056(2) 0.8613(11) 0.063(4) Uani 0.125 1 d G U P D 2
H55 H 1.037148 0.076587 0.903060 0.076 Uiso 0.125 1 calc R . P D 2
C56 C 1.192(2) 0.0636(19) 0.8274(12) 0.054(4) Uani 0.125 1 d G U P D 2
H56 H 1.241817 0.088685 0.846019 0.065 Uiso 0.125 1 calc R . P D 2
C57 C 1.2419(17) 0.0340(17) 0.7663(11) 0.041(4) Uani 0.125 1 d G U P D 2
H57 H 1.324996 0.038899 0.743125 0.049 Uiso 0.125 1 calc R . P D 2
N9 N 0.805(3) 0.2010(18) 1.0055(17) 0.065(4) Uani 0.125 1 d . U P E 2
C58 C 0.812(3) 0.181(2) 0.9427(13) 0.067(4) Uani 0.125 1 d G U P E 2
H58 H 0.830911 0.228676 0.899610 0.080 Uiso 0.125 1 calc R . P E 2
C59 C 0.791(3) 0.091(2) 0.9431(13) 0.071(4) Uani 0.125 1 d G U P E 2
H59 H 0.795553 0.077352 0.900222 0.085 Uiso 0.125 1 calc R . P E 2
C60 C 0.763(3) 0.0212(18) 1.0062(16) 0.070(4) Uani 0.125 1 d G U P E 2
H60 H 0.748882 -0.040207 1.006447 0.084 Uiso 0.125 1 calc R . P E 2
C61 C 0.757(3) 0.0413(19) 1.0689(13) 0.071(5) Uani 0.125 1 d G U P E 2
H61 H 0.737571 -0.006443 1.112059 0.085 Uiso 0.125 1 calc R . P E 2
C62 C 0.778(3) 0.131(2) 1.0686(13) 0.068(5) Uani 0.125 1 d G U P E 2
H62 H 0.772929 0.144881 1.111448 0.082 Uiso 0.125 1 calc R . P E 2
C63 C 0.7897(17) 0.1811(14) 1.0027(9) 0.057(4) Uani 0.25 1 d . U P F 1
H63a H 0.771449 0.254411 0.983194 0.085 Uiso 0.25 1 calc GR . P F 1
H63b H 0.874776 0.156383 1.015111 0.085 Uiso 0.25 1 calc GR . P F 1
H63c H 0.727421 0.163677 1.044509 0.085 Uiso 0.25 1 calc GR . P F 1
C64 C 0.7824(12) 0.1325(14) 0.9482(9) 0.072(4) Uani 0.25 1 d G U P F 1
H64a H 0.729808 0.183027 0.914092 0.086 Uiso 0.25 1 calc R . P F 1
H64b H 0.739958 0.076702 0.971897 0.086 Uiso 0.25 1 calc R . P F 1
C65 C 0.9123(11) 0.0916(10) 0.9087(7) 0.072(3) Uani 0.25 1 d G U P F 1
H65a H 0.954679 0.147479 0.885111 0.087 Uiso 0.25 1 calc R . P F 1
H65b H 0.964839 0.041207 0.942900 0.087 Uiso 0.25 1 calc R . P F 1
C66 C 0.9064(14) 0.0427(14) 0.8541(8) 0.075(4) Uani 0.25 1 d G U P F 1
H66a H 0.864218 -0.013260 0.877601 0.090 Uiso 0.25 1 calc R . P F 1
H66b H 0.854064 0.093054 0.819786 0.090 Uiso 0.25 1 calc R . P F 1
C67 C 1.0368(17) 0.0022(14) 0.8150(9) 0.067(4) Uani 0.25 1 d G U P F 1
H67a H 1.027861 0.000045 0.769235 0.100 Uiso 0.25 1 calc GR . P F 1
H67b H 1.073658 -0.065862 0.842171 0.100 Uiso 0.25 1 calc GR . P F 1
H67c H 1.092200 0.046293 0.808651 0.100 Uiso 0.25 1 calc GR . P F 1

loop_
_atom_site_aniso_label
_atom_site_aniso_U_11
_atom_site_aniso_U_22
_atom_site_aniso_U_33
_atom_site_aniso_U_23
_atom_site_aniso_U_13
_atom_site_aniso_U_12
Ce1 0.01555(17) 0.01933(19) 0.01803(13) -0.00856(14) -0.00020(11) -0.00577(13)
Ce1* 0.0152(11) 0.0233(13) 0.0188(8) -0.0081(10) -0.0028(7) -0.0062(9)
Cs1 0.02848(12) 0.03841(14) 0.02869(13) -0.01291(10) -0.00558(9) -0.01218(10)
F1 0.141(5) 0.032(2) 0.025(2) -0.0005(18) 0.007(3) -0.007(3)
F1* 0.215(9) 0.072(5) 0.048(4) -0.008(4) -0.013(6) 0.004(6)
F2 0.219(7) 0.076(4) 0.047(4) -0.004(3) 0.002(4) -0.095(4)
F2* 0.175(7) 0.117(7) 0.092(7) 0.022(6) 0.016(6) -0.042(6)
F3 0.152(6) 0.065(4) 0.046(4) 0.015(3) -0.015(5) 0.017(5)
F3* 0.166(8) 0.080(6) 0.044(5) -0.018(4) -0.024(7) 0.000(7)
F4 0.097(3) 0.157(4) 0.097(3) -0.096(3) -0.037(2) 0.059(3)
F5 0.079(2) 0.0422(17) 0.106(3) -0.0207(17) 0.022(2) -0.0044(16)
F6 0.078(3) 0.087(3) 0.140(4) -0.057(3) 0.045(2) -0.048(2)
O1 0.0226(11) 0.0331(13) 0.0207(11) -0.0121(10) -0.0004(9) -0.0126(10)
O2 0.0290(13) 0.0316(13) 0.0329(13) -0.0155(11) -0.0027(10) -0.0143(10)
O3 0.0275(12) 0.0264(12) 0.0250(12) -0.0118(10) 0.0019(10) -0.0062(10)
O4 0.0307(13) 0.0408(15) 0.0349(14) -0.0231(12) -0.0114(11) 0.0038(11)
O5 0.0329(14) 0.0322(13) 0.0296(13) -0.0169(11) -0.0013(10) -0.0037(11)
N1 0.0205(13) 0.0289(14) 0.0192(13) -0.0106(11) -0.0029(10) -0.0080(11)
N2 0.0247(14) 0.0293(15) 0.0254(15) -0.0116(12) -0.0003(11) -0.0128(12)
N3 0.0194(13) 0.0287(14) 0.0218(14) -0.0100(11) 0.0019(10) -0.0079(11)
N4 0.0173(12) 0.0259(14) 0.0222(14) -0.0096(11) -0.0030(10) -0.0058(11)
N5 0.0345(17) 0.0384(18) 0.0270(16) -0.0130(14) 0.0025(13) -0.0101(14)
N6 0.0385(19) 0.047(2) 0.042(2) -0.0185(16) 0.0017(15) -0.0198(16)
N7 0.038(4) 0.061(5) 0.050(5) -0.028(4) 0.004(4) -0.015(4)
N7* 0.038(3) 0.057(4) 0.047(4) -0.033(3) 0.001(3) -0.016(3)
C1 0.0201(15) 0.0312(17) 0.0278(17) -0.0148(14) -0.0033(13) -0.0068(13)
C2 0.0202(15) 0.0296(17) 0.0265(17) -0.0120(14) -0.0050(13) -0.0078(13)
C3 0.0320(19) 0.0322(19) 0.037(2) -0.0158(16) -0.0057(15) -0.0137(15)
C4 0.040(2) 0.0296(19) 0.048(2) -0.0088(17) -0.0095(18) -0.0184(17)
C5 0.041(2) 0.041(2) 0.031(2) -0.0028(16) -0.0034(16) -0.0248(18)
C6 0.0298(18) 0.0371(19) 0.0264(18) -0.0114(15) -0.0007(14) -0.0151(15)
C7 0.0242(16) 0.0280(17) 0.0248(17) -0.0088(13) -0.0063(13) -0.0111(13)
C8 0.0139(14) 0.0375(19) 0.0294(18) -0.0146(15) -0.0022(13) -0.0055(13)
C9 0.0242(17) 0.048(2) 0.0312(19) -0.0169(17) -0.0092(15) 0.0000(16)
C10 0.0246(18) 0.034(2) 0.042(2) -0.0128(17) -0.0063(15) -0.0028(15)
C11 0.0200(16) 0.047(2) 0.0319(19) -0.0178(17) -0.0004(14) -0.0087(15)
C12 0.0262(17) 0.0233(16) 0.0268(17) -0.0109(13) -0.0039(13) -0.0059(13)
C13 0.0222(16) 0.0235(16) 0.0262(17) -0.0054(13) -0.0036(13) -0.0061(13)
C14 0.0268(18) 0.0303(18) 0.0302(19) -0.0106(15) -0.0019(14) -0.0038(14)
C15 0.0210(17) 0.0331(19) 0.037(2) -0.0053(16) 0.0029(14) -0.0054(14)
C16 0.0227(17) 0.040(2) 0.038(2) -0.0043(17) -0.0029(15) -0.0140(15)
C17 0.0272(18) 0.041(2) 0.0310(19) -0.0090(16) -0.0041(14) -0.0151(16)
C18 0.0216(16) 0.0302(17) 0.0254(17) -0.0066(14) -0.0011(13) -0.0095(13)
C19 0.0274(17) 0.0332(18) 0.0240(17) -0.0062(14) -0.0050(14) -0.0096(14)
C20 0.043(2) 0.0311(19) 0.034(2) -0.0077(16) -0.0031(17) -0.0107(17)
C21 0.043(2) 0.058(3) 0.031(2) -0.0060(19) -0.0118(17) -0.024(2)
C22 0.033(2) 0.039(2) 0.0280(19) -0.0033(16) 0.0039(15) -0.0054(16)
C23 0.0251(16) 0.0295(17) 0.0207(16) -0.0106(13) 0.0031(13) -0.0087(14)
C24 0.0214(16) 0.0325(18) 0.0213(16) -0.0068(14) 0.0020(12) -0.0081(14)
C25 0.0293(18) 0.037(2) 0.0225(17) -0.0086(15) -0.0028(14) -0.0112(15)
C26 0.0281(18) 0.049(2) 0.0278(19) -0.0065(16) -0.0068(15) -0.0139(17)
C27 0.0293(19) 0.034(2) 0.0299(19) 0.0004(15) -0.0052(15) -0.0073(15)
C28 0.0269(17) 0.0302(18) 0.0285(18) -0.0062(14) -0.0019(14) -0.0089(14)
C29 0.0190(15) 0.0324(18) 0.0235(16) -0.0061(14) -0.0004(12) -0.0101(13)
C30 0.0249(17) 0.0353(19) 0.0245(17) -0.0067(14) 0.0002(13) -0.0163(15)
C31 0.0228(18) 0.057(3) 0.036(2) -0.0176(19) 0.0070(15) -0.0167(17)
C32 0.043(2) 0.040(2) 0.044(2) 0.0018(18) -0.0080(18) -0.0239(19)
C33 0.036(2) 0.052(2) 0.0301(19) -0.0104(17) -0.0038(16) -0.0264(18)
C34 0.0277(17) 0.0331(18) 0.0269(17) -0.0160(15) -0.0072(14) -0.0053(14)
C35 0.045(2) 0.039(2) 0.0272(19) -0.0130(16) -0.0007(16) -0.0193(18)
C36 0.093(5) 0.025(5) 0.034(4) -0.010(4) 0.012(4) -0.012(5)
C36* 0.093(5) 0.032(5) 0.031(5) -0.010(5) 0.009(4) -0.021(5)
C37 0.101(5) 0.030(3) 0.034(3) -0.007(2) 0.000(4) -0.016(4)
C37* 0.107(5) 0.034(3) 0.041(3) -0.005(3) 0.003(4) -0.017(4)
C38 0.090(6) 0.025(4) 0.041(5) -0.009(4) -0.004(4) -0.018(4)
C38* 0.098(7) 0.027(5) 0.043(5) -0.007(4) -0.002(5) -0.014(5)
C39 0.046(2) 0.035(2) 0.041(2) -0.0143(17) -0.0059(18) -0.0181(18)
C40 0.0277(18) 0.041(2) 0.0315(19) -0.0110(16) -0.0039(15) -0.0119(16)
C41 0.125(5) 0.032(3) 0.039(3) -0.002(3) -0.001(4) -0.022(3)
C41* 0.141(6) 0.050(4) 0.050(4) 0.002(3) 0.003(5) -0.009(4)
C42 0.042(2) 0.035(2) 0.063(3) -0.015(2) -0.009(2) -0.0016(19)
C43 0.036(2) 0.062(3) 0.057(3) -0.028(2) -0.004(2) -0.019(2)
C44 0.047(3) 0.061(3) 0.085(4) -0.026(3) -0.005(3) -0.033(2)
C45 0.075(4) 0.049(3) 0.152(7) 0.008(4) -0.035(4) -0.038(3)
C46 0.059(4) 0.054(3) 0.132(6) 0.014(4) -0.044(4) -0.023(3)
C47 0.046(3) 0.053(3) 0.050(3) -0.011(2) -0.009(2) -0.025(2)
C48 0.053(5) 0.062(4) 0.054(4) -0.029(3) -0.005(4) -0.016(4)
C48* 0.051(5) 0.064(4) 0.054(4) -0.033(3) -0.003(4) -0.017(4)
C49 0.067(5) 0.071(4) 0.058(4) -0.029(4) -0.007(4) -0.019(5)
C49* 0.068(5) 0.071(4) 0.055(4) -0.032(3) -0.007(4) -0.011(4)
C50 0.070(5) 0.074(5) 0.054(4) -0.027(4) -0.014(4) -0.021(4)
C50* 0.065(5) 0.082(5) 0.052(4) -0.032(4) -0.005(4) -0.011(5)
C51 0.059(4) 0.062(5) 0.044(4) -0.032(4) -0.006(3) -0.020(4)
C51* 0.058(4) 0.077(5) 0.046(4) -0.037(4) -0.003(3) -0.020(5)
C52 0.046(4) 0.062(5) 0.046(4) -0.031(5) 0.004(3) -0.017(4)
C52* 0.043(4) 0.064(5) 0.047(4) -0.031(5) 0.006(3) -0.023(4)
N8 0.042(5) 0.026(5) 0.038(5) -0.013(4) -0.013(4) -0.002(4)
C53 0.048(5) 0.034(5) 0.046(5) -0.013(4) -0.009(4) -0.011(4)
C54 0.061(5) 0.057(5) 0.058(5) -0.020(4) -0.006(4) -0.013(4)
C55 0.066(5) 0.062(5) 0.063(5) -0.022(3) -0.009(3) -0.015(3)
C56 0.060(5) 0.054(5) 0.054(5) -0.022(4) -0.011(4) -0.013(4)
C57 0.045(5) 0.037(5) 0.046(5) -0.015(4) -0.012(4) -0.007(4)
N9 0.063(7) 0.052(7) 0.082(7) -0.028(6) 0.002(6) -0.018(6)
C58 0.067(6) 0.058(6) 0.081(6) -0.023(6) -0.011(6) -0.018(6)
C59 0.075(7) 0.059(7) 0.081(6) -0.025(6) -0.010(6) -0.015(6)
C60 0.079(7) 0.057(7) 0.080(7) -0.030(6) -0.009(7) -0.015(6)
C61 0.082(9) 0.057(8) 0.081(8) -0.030(7) -0.007(8) -0.020(7)
C62 0.073(8) 0.057(8) 0.083(7) -0.031(6) -0.003(7) -0.023(7)
C63 0.035(7) 0.050(8) 0.092(8) -0.036(7) 0.019(7) -0.026(6)
C64 0.075(6) 0.059(6) 0.080(6) -0.025(5) -0.007(5) -0.012(5)
C65 0.075(5) 0.062(5) 0.079(5) -0.023(5) -0.011(5) -0.012(5)
C66 0.077(6) 0.070(6) 0.074(6) -0.021(5) -0.011(5) -0.011(5)
C67 0.078(8) 0.040(7) 0.070(8) -0.008(6) -0.006(7) -0.010(6)

loop_
_atom_type_symbol
_atom_type_description
_atom_type_scat_dispersion_real
_atom_type_scat_dispersion_imag
_atom_type_scat_source
C C 0.0033 0.0016 'International Tables Vol C Tables 4.2.6.8 and 6.1.1.4'
H H 0.0000 0.0000 'International Tables Vol C Tables 4.2.6.8 and 6.1.1.4'
Ce Ce -0.2486 2.6331 'International Tables Vol C Tables 4.2.6.8 and 6.1.1.4'
Cs Cs -0.3680 2.1192 'International Tables Vol C Tables 4.2.6.8 and 6.1.1.4'
F F 0.0171 0.0103 'International Tables Vol C Tables 4.2.6.8 and 6.1.1.4'
N N 0.0061 0.0033 'International Tables Vol C Tables 4.2.6.8 and 6.1.1.4'
O O 0.0106 0.0060 'International Tables Vol C Tables 4.2.6.8 and 6.1.1.4'

loop_
_geom_angle_atom_site_label_1
_geom_angle_atom_site_label_2
_geom_angle_atom_site_label_3
_geom_angle
_geom_angle_site_symmetry_1
_geom_angle_site_symmetry_3
_geom_angle_publ_flag
O1 Ce1 Cs1 33.25(6) . . ?
O1 Ce1 O2 122.48(9) . . ?
O1 Ce1 O4 73.83(9) . . ?
O1 Ce1 N1 33.44(8) . . ?
O1 Ce1 N2 103.99(9) . . ?
O1 Ce1 N3 136.06(9) . . ?
O1 Ce1 N5 84.04(9) . . ?
O1 Ce1 C34 73.23(9) . . ?
O2 Ce1 Cs1 101.53(7) . . ?
O2 Ce1 O4 74.27(9) . . ?
O2 Ce1 N1 135.05(9) . . ?
O2 Ce1 N2 32.45(8) . . ?
O2 Ce1 N3 96.51(9) . . ?
O2 Ce1 N5 111.13(10) . . ?
O2 Ce1 C34 95.51(9) . . ?
O3 Ce1 Cs1 130.75(6) . . ?
O3 Ce1 O1 124.27(9) . . ?
O3 Ce1 O2 112.72(9) . . ?
O3 Ce1 O4 117.28(9) . . ?
O3 Ce1 N1 106.10(9) . . ?
O3 Ce1 N2 128.02(9) . . ?
O3 Ce1 N3 32.52(8) . . ?
O3 Ce1 N5 69.17(9) . . ?
O3 Ce1 C34 95.55(10) . . ?
O4 Ce1 Cs1 40.59(7) . . ?
O4 Ce1 N1 107.24(9) . . ?
O4 Ce1 N2 91.99(9) . . ?
O4 Ce1 N3 142.38(10) . . ?
O4 Ce1 N5 52.46(10) . . ?
O4 Ce1 C34 25.97(9) . . ?
N1 Ce1 Cs1 66.69(6) . . ?
N1 Ce1 N2 104.20(9) . . ?
N1 Ce1 N3 104.69(9) . . ?
N1 Ce1 C34 102.56(9) . . ?
N2 Ce1 Cs1 99.86(6) . . ?
N2 Ce1 C34 117.62(9) . . ?
N3 Ce1 Cs1 160.71(6) . . ?
N3 Ce1 N2 99.02(9) . . ?
N3 Ce1 C34 126.40(10) . . ?
N5 Ce1 Cs1 65.92(7) . . ?
N5 Ce1 N1 103.05(10) . . ?
N5 Ce1 N2 140.41(10) . . ?
N5 Ce1 N3 101.22(9) . . ?
N5 Ce1 C34 27.18(10) . . ?
C34 Ce1 Cs1 45.33(7) . . ?
O1 Ce1* Cs1 29.69(7) . . ?
O1 Ce1* O3 108.05(12) . . ?
O1 Ce1* O4 66.64(11) . . ?
O1 Ce1* N1 33.29(9) . . ?
O1 Ce1* N3 129.36(14) . . ?
O1 Ce1* N4 102.01(12) . . ?
O2 Ce1* Cs1 99.10(12) . . ?
O2 Ce1* O1 126.61(16) . . ?
O2 Ce1* O3 110.04(15) . . ?
O2 Ce1* O4 71.69(12) . . ?
O2 Ce1* N1 150.93(16) . . ?
O2 Ce1* N2 39.04(11) . . ?
O2 Ce1* N3 102.18(14) . . ?
O2 Ce1* N4 108.24(12) . . ?
O3 Ce1* Cs1 114.78(9) . . ?
O3 Ce1* O4 98.90(12) . . ?
O3 Ce1* N1 98.56(12) . . ?
O3 Ce1* N3 32.26(9) . . ?
O3 Ce1* N4 97.82(12) . . ?
O4 Ce1* Cs1 38.69(7) . . ?
O4 Ce1* N3 127.39(13) . . ?
O4 Ce1* N4 162.12(14) . . ?
N1 Ce1* Cs1 62.87(8) . . ?
N1 Ce1* O4 99.47(12) . . ?
N1 Ce1* N3 104.85(13) . . ?
N1 Ce1* N4 71.70(10) . . ?
N2 Ce1* Cs1 101.76(11) . . ?
N2 Ce1* O1 114.88(15) . . ?
N2 Ce1* O3 137.01(15) . . ?
N2 Ce1* O4 95.75(13) . . ?
N2 Ce1* N1 118.55(14) . . ?
N2 Ce1* N3 111.49(14) . . ?
N2 Ce1* N4 76.06(11) . . ?
N3 Ce1* Cs1 146.00(9) . . ?
N3 Ce1* N4 70.45(10) . . ?
N4 Ce1* Cs1 126.58(9) . . ?
Cs1 Cs1 Ce1 73.803(16) 2_666 . ?
O1 Cs1 Ce1 23.17(4) . . ?
O1 Cs1 Cs1 96.72(4) . 2_666 ?
O1 Cs1 O4 145.85(7) . 2_666 ?
O1 Cs1 O4 50.84(6) . . ?
O1 Cs1 N6 94.33(8) . . ?
O1 Cs1 N7 95.0(5) . . ?
O1 Cs1 N7* 92.8(4) . . ?
O1 Cs1 C34 131.58(7) . 2_666 ?
O1 Cs1 C34 58.11(7) . . ?
O4 Cs1 Ce1 123.81(5) 2_666 . ?
O4 Cs1 Ce1 27.69(4) . . ?
O4 Cs1 Cs1 46.71(5) . 2_666 ?
O4 Cs1 Cs1 50.36(5) 2_666 2_666 ?
O4 Cs1 O4 97.07(7) 2_666 . ?
O4 Cs1 N6 96.77(8) 2_666 . ?
O4 Cs1 N7 114.7(5) 2_666 . ?
O4 Cs1 N7* 117.6(4) 2_666 . ?
O4 Cs1 N7* 122.3(6) . . ?
O4 Cs1 C34 22.86(7) 2_666 2_666 ?
O4 Cs1 C34 93.08(8) . 2_666 ?
O4 Cs1 C34 23.04(7) . . ?
O4 Cs1 C34 97.66(8) 2_666 . ?
O5 Cs1 Ce1 60.53(5) . . ?
O5 Cs1 Ce1 96.26(5) 2_666 . ?
O5 Cs1 Cs1 46.32(5) . 2_666 ?
O5 Cs1 Cs1 46.61(5) 2_666 2_666 ?
O5 Cs1 O1 110.63(6) 2_666 . ?
O5 Cs1 O1 79.06(6) . . ?
O5 Cs1 O4 79.12(7) 2_666 . ?
O5 Cs1 O4 42.55(6) 2_666 2_666 ?
O5 Cs1 O4 81.75(7) . 2_666 ?
O5 Cs1 O4 41.03(6) . . ?
O5 Cs1 O5 92.94(7) 2_666 . ?
O5 Cs1 N6 76.06(8) 2_666 . ?
O5 Cs1 N6 164.40(8) . . ?
O5 Cs1 N7 95.0(7) . . ?
O5 Cs1 N7 154.2(5) 2_666 . ?
O5 Cs1 N7* 155.9(5) 2_666 . ?
O5 Cs1 N7* 97.4(6) . . ?
O5 Cs1 C34 94.70(8) 2_666 . ?
O5 Cs1 C34 21.80(7) . . ?
O5 Cs1 C34 93.19(8) . 2_666 ?
O5 Cs1 C34 21.29(7) 2_666 2_666 ?
N6 Cs1 Ce1 109.07(6) . . ?
N6 Cs1 Cs1 121.76(7) . 2_666 ?
N6 Cs1 O4 124.54(8) . . ?
N6 Cs1 N7* 97.0(6) . . ?
N6 Cs1 C34 80.57(9) . 2_666 ?
N6 Cs1 C34 146.23(9) . . ?
N7 Cs1 Ce1 109.0(5) . . ?
N7 Cs1 Cs1 135.7(6) . 2_666 ?
N7 Cs1 O4 121.8(6) . . ?
N7 Cs1 N6 99.7(7) . . ?
N7 Cs1 C34 133.4(5) . 2_666 ?
N7 Cs1 C34 101.7(7) . . ?
N7* Cs1 C34 135.6(5) . 2_666 ?
N7* Cs1 C34 103.0(6) . . ?
C34 Cs1 Ce1 114.84(6) 2_666 . ?
C34 Cs1 Ce1 38.73(6) . . ?
C34 Cs1 Cs1 51.96(6) . 2_666 ?
C34 Cs1 Cs1 50.64(6) 2_666 2_666 ?
C34 Cs1 C34 102.59(8) . 2_666 ?
Ce1 O1 Cs1 123.58(9) . . ?
Ce1* O1 Cs1 128.22(11) . . ?
N1 O1 Ce1 88.72(15) . . ?
N1 O1 Ce1* 83.59(16) . . ?
N1 O1 Cs1 147.67(17) . . ?
N2 O2 Ce1 91.81(16) . . ?
N2 O2 Ce1* 79.73(17) . . ?
N3 O3 Ce1 93.09(16) . . ?
N3 O3 Ce1* 82.28(16) . . ?
Ce1 O4 Cs1 160.08(11) . 2_666 ?
Ce1 O4 Cs1 111.72(9) . . ?
Ce1* O4 Cs1 111.30(11) . . ?
Cs1 O4 Cs1 82.93(7) 2_666 . ?
C34 O4 Ce1 103.3(2) . . ?
C34 O4 Ce1* 113.2(2) . . ?
C34 O4 Cs1 81.4(2) . . ?
C34 O4 Cs1 91.85(19) . 2_666 ?
Cs1 O5 Cs1 87.06(7) 2_666 . ?
C34 O5 Cs1 95.4(2) . 2_666 ?
C34 O5 Cs1 91.5(2) . . ?
O1 N1 Ce1 57.83(13) . . ?
O1 N1 Ce1* 63.12(14) . . ?
O1 N1 C7 107.7(2) . . ?
O1 N1 C8 107.9(2) . . ?
C7 N1 Ce1 122.02(19) . . ?
C7 N1 Ce1* 111.6(2) . . ?
C7 N1 C8 114.2(3) . . ?
C8 N1 Ce1 123.7(2) . . ?
C8 N1 Ce1* 133.7(2) . . ?
O2 N2 Ce1 55.74(14) . . ?
O2 N2 Ce1* 61.23(16) . . ?
O2 N2 C18 107.0(2) . . ?
O2 N2 C19 108.6(2) . . ?
C18 N2 Ce1 122.0(2) . . ?
C18 N2 Ce1* 118.5(2) . . ?
C18 N2 C19 113.9(3) . . ?
C19 N2 Ce1 124.2(2) . . ?
C19 N2 Ce1* 127.2(2) . . ?
O3 N3 Ce1 54.39(13) . . ?
O3 N3 Ce1* 65.46(15) . . ?
O3 N3 C29 107.5(2) . . ?
O3 N3 C30 107.8(2) . . ?
C29 N3 Ce1 118.06(19) . . ?
C29 N3 Ce1* 116.9(2) . . ?
C29 N3 C30 113.7(3) . . ?
C30 N3 Ce1 128.2(2) . . ?
C30 N3 Ce1* 128.4(2) . . ?
C1 N4 Ce1* 113.51(19) . . ?
C1 N4 C12 107.8(3) . . ?
C12 N4 Ce1* 105.55(19) . . ?
C23 N4 Ce1* 113.5(2) . . ?
C23 N4 C1 107.9(3) . . ?
C23 N4 C12 108.2(3) . . ?
C34 N5 Ce1 90.8(2) . . ?
C34 N5 C35 121.2(3) . . ?
C35 N5 Ce1 144.6(2) . . ?
C43 N6 Cs1 138.3(3) . . ?
C47 N6 Cs1 104.9(3) . . ?
C47 N6 C43 116.8(4) . . ?
C48 N7 Cs1 101.2(19) . . ?
C48 N7 C52 117(3) . . ?
C52 N7 Cs1 130.6(17) . . ?
C48* N7* Cs1 115(2) . . ?
C52* N7* Cs1 124.4(18) . . ?
C52* N7* C48* 116(3) . . ?
N4 C1 C2 112.8(3) . . ?
C3 C2 C1 118.4(3) . . ?
C7 C2 C1 122.6(3) . . ?
C7 C2 C3 119.0(3) . . ?
C4 C3 C2 121.5(3) . . ?
C3 C4 C5 119.1(3) . . ?
C6 C5 C4 120.3(4) . . ?
C5 C6 C7 120.6(3) . . ?
C2 C7 N1 119.6(3) . . ?
C2 C7 C6 119.4(3) . . ?
C6 C7 N1 120.9(3) . . ?
C9 C8 N1 109.2(3) . . ?
C9 C8 C10 109.7(3) . . ?
C9 C8 C11 110.2(3) . . ?
C10 C8 N1 107.5(3) . . ?
C10 C8 C11 109.3(3) . . ?
C11 C8 N1 110.9(3) . . ?
N4 C12 C13 111.9(3) . . ?
C14 C13 C12 119.6(3) . . ?
C18 C13 C12 122.0(3) . . ?
C18 C13 C14 118.2(3) . . ?
C15 C14 C13 121.1(3) . . ?
C16 C15 C14 119.8(3) . . ?
C15 C16 C17 120.2(3) . . ?
C16 C17 C18 120.6(4) . . ?
C13 C18 N2 119.0(3) . . ?
C17 C18 N2 121.0(3) . . ?
C17 C18 C13 120.1(3) . . ?
N2 C19 C20 108.5(3) . . ?
C21 C19 N2 112.0(3) . . ?
C21 C19 C20 109.4(3) . . ?
C22 C19 N2 108.1(3) . . ?
C22 C19 C20 108.5(3) . . ?
C22 C19 C21 110.2(3) . . ?
N4 C23 C24 112.0(3) . . ?
C25 C24 C23 119.6(3) . . ?
C25 C24 C29 118.9(3) . . ?
C29 C24 C23 121.3(3) . . ?
C26 C25 C24 121.3(4) . . ?
C27 C26 C25 119.7(3) . . ?
C26 C27 C28 119.7(3) . . ?
C27 C28 C29 120.6(3) . . ?
C24 C29 N3 119.6(3) . . ?
C24 C29 C28 119.6(3) . . ?
C28 C29 N3 120.7(3) . . ?
N3 C30 C31 109.2(3) . . ?
N3 C30 C32 112.0(3) . . ?
N3 C30 C33 107.4(3) . . ?
C31 C30 C32 109.7(3) . . ?
C33 C30 C31 109.0(3) . . ?
C33 C30 C32 109.4(3) . . ?
Ce1 C34 Cs1 114.84(11) . 2_666 ?
Ce1 C34 Cs1 95.93(10) . . ?
Cs1 C34 Cs1 77.41(8) . 2_666 ?
O4 C34 Ce1 50.68(16) . . ?
O4 C34 Cs1 75.6(2) . . ?
O4 C34 Cs1 65.30(17) . 2_666 ?
O4 C34 N5 110.7(3) . . ?
O5 C34 Ce1 162.6(3) . . ?
O5 C34 Cs1 66.7(2) . . ?
O5 C34 Cs1 63.31(19) . 2_666 ?
O5 C34 O4 120.9(3) . . ?
O5 C34 N5 128.4(3) . . ?
N5 C34 Ce1 62.02(19) . . ?
N5 C34 Cs1 129.5(2) . . ?
N5 C34 Cs1 152.3(3) . 2_666 ?
N5 C35 C36* 122.5(16) . . ?
N5 C35 C40 126.1(4) . . ?
C36 C35 N5 116.1(11) . . ?
C36 C35 C40 117.8(11) . . ?
C40 C35 C36* 111.4(15) . . ?
C35 C36 C37 121(2) . . ?
C37* C36* C35 122(3) . . ?
C36 C37 C41 121.5(17) . . ?
C38 C37 C36 123.6(19) . . ?
C38 C37 C41 114.9(14) . . ?
C36* C37* C41* 117(2) . . ?
C38* C37* C36* 119(3) . . ?
C38* C37* C41* 124(2) . . ?
C37 C38 C39 115.1(18) . . ?
C39 C38* C37* 119(3) . . ?
C38 C39 C42 121.3(10) . . ?
C38* C39 C40 124.6(17) . . ?
C38* C39 C42 116.8(16) . . ?
C40 C39 C38 120.5(10) . . ?
C40 C39 C42 118.1(4) . . ?
C39 C40 C35 121.6(4) . . ?
F1 C41 F3 102.6(9) . . ?
F1 C41 C37 115.8(10) . . ?
F2 C41 F1 107.1(10) . . ?
F2 C41 F3 95.1(9) . . ?
F2 C41 C37 115.4(11) . . ?
F3 C41 C37 118.2(11) . . ?
F1* C41* F2* 104.6(15) . . ?
F1* C41* C37* 116.2(16) . . ?
F2* C41* C37* 106.5(16) . . ?
F3* C41* F1* 106.7(16) . . ?
F3* C41* F2* 110.4(15) . . ?
F3* C41* C37* 112.2(15) . . ?
F4 C42 C39 112.5(4) . . ?
F5 C42 F4 103.3(4) . . ?
F5 C42 C39 114.8(4) . . ?
F6 C42 F4 103.0(5) . . ?
F6 C42 F5 108.0(4) . . ?
F6 C42 C39 114.1(4) . . ?
N6 C43 C44 123.7(5) . . ?
C45 C44 C43 118.2(5) . . ?
C44 C45 C46 118.7(5) . . ?
C47 C46 C45 119.2(5) . . ?
N6 C47 C46 123.4(5) . . ?
N7 C48 C49 123(2) . . ?
N7* C48* C49* 125(2) . . ?
C48 C49 C50 120.1(14) . . ?
C50* C49* C48* 118.8(14) . . ?
C51 C50 C49 120.8(13) . . ?
C49* C50* C51* 117.2(14) . . ?
C50 C51 C52 114.5(15) . . ?
C52* C51* C50* 116.5(15) . . ?
N7 C52 C51 124(2) . . ?
N7* C52* C51* 126(2) . . ?
C53 N8 C57 120.0 . . ?
C54 C53 N8 120.0 . . ?
C53 C54 C55 120.0 . . ?
C54 C55 C56 120.0 . . ?
C57 C56 C55 120.0 . . ?
C56 C57 N8 120.0 . . ?
C58 N9 C62 120.0 . . ?
N9 C58 C59 120.0 . . ?
C60 C59 C58 120.0 . . ?
C59 C60 C61 120.0 . . ?
C62 C61 C60 120.0 . . ?
C61 C62 N9 120.0 . . ?
C63 C64 C65 113.3 . . ?
C66 C65 C64 113.8 . . ?
C67 C66 C65 113.3 . . ?

loop_
_geom_bond_atom_site_label_1
_geom_bond_atom_site_label_2
_geom_bond_distance
_geom_bond_site_symmetry_2
_geom_bond_publ_flag
Ce1 Cs1 4.6800(8) . ?
Ce1 O1 2.210(2) . ?
Ce1 O2 2.225(3) . ?
Ce1 O3 2.166(2) . ?
Ce1 O4 2.341(3) . ?
Ce1 N1 2.610(3) . ?
Ce1 N2 2.691(3) . ?
Ce1 N3 2.660(3) . ?
Ce1 N5 2.600(3) . ?
Ce1 C34 2.944(3) . ?
Ce1* Cs1 4.885(3) . ?
Ce1* O1 2.338(3) . ?
Ce1* O2 2.011(4) . ?
Ce1* O3 2.441(4) . ?
Ce1* O4 2.623(4) . ?
Ce1* N1 2.605(4) . ?
Ce1* N2 2.257(4) . ?
Ce1* N3 2.659(4) . ?
Ce1* N4 2.945(4) . ?
Cs1 Cs1 4.2243(8) 2_666 ?
Cs1 O1 3.080(2) . ?
Cs1 O4 3.278(3) . ?
Cs1 O4 3.098(3) 2_666 ?
Cs1 O5 3.074(3) . ?
Cs1 O5 3.059(3) 2_666 ?
Cs1 N6 3.242(4) . ?
Cs1 N7 3.23(4) . ?
Cs1 N7* 3.29(4) . ?
Cs1 C34 3.409(4) 2_666 ?
Cs1 C34 3.346(4) . ?
F1 C41 1.343(10) . ?
F1* C41* 1.291(15) . ?
F2 C41 1.335(12) . ?
F2* C41* 1.365(16) . ?
F3 C41 1.344(12) . ?
F3* C41* 1.272(15) . ?
F4 C42 1.349(6) . ?
F5 C42 1.312(5) . ?
F6 C42 1.298(6) . ?
O1 N1 1.439(3) . ?
O2 N2 1.445(4) . ?
O3 N3 1.432(3) . ?
O4 C34 1.325(4) . ?
O5 C34 1.243(4) . ?
N1 C7 1.464(4) . ?
N1 C8 1.544(4) . ?
N2 C18 1.460(4) . ?
N2 C19 1.535(4) . ?
N3 C29 1.456(4) . ?
N3 C30 1.524(4) . ?
N4 C1 1.484(4) . ?
N4 C12 1.490(4) . ?
N4 C23 1.481(4) . ?
N5 C34 1.345(5) . ?
N5 C35 1.401(5) . ?
N6 C43 1.339(5) . ?
N6 C47 1.324(6) . ?
N7 C48 1.31(4) . ?
N7 C52 1.39(5) . ?
N7* C48* 1.33(4) . ?
N7* C52* 1.32(4) . ?
C1 C2 1.508(5) . ?
C2 C3 1.405(5) . ?
C2 C7 1.401(5) . ?
C3 C4 1.380(5) . ?
C4 C5 1.401(6) . ?
C5 C6 1.387(5) . ?
C6 C7 1.401(5) . ?
C8 C9 1.522(5) . ?
C8 C10 1.532(5) . ?
C8 C11 1.537(5) . ?
C12 C13 1.513(5) . ?
C13 C14 1.410(5) . ?
C13 C18 1.406(5) . ?
C14 C15 1.392(5) . ?
C15 C16 1.383(6) . ?
C16 C17 1.388(5) . ?
C17 C18 1.396(5) . ?
C19 C20 1.539(5) . ?
C19 C21 1.534(5) . ?
C19 C22 1.515(5) . ?
C23 C24 1.507(5) . ?
C24 C25 1.398(5) . ?
C24 C29 1.402(5) . ?
C25 C26 1.393(5) . ?
C26 C27 1.393(6) . ?
C27 C28 1.393(5) . ?
C28 C29 1.405(5) . ?
C30 C31 1.534(5) . ?
C30 C32 1.538(5) . ?
C30 C33 1.531(5) . ?
C35 C36 1.36(3) . ?
C35 C36* 1.47(4) . ?
C35 C40 1.424(5) . ?
C36 C37 1.40(2) . ?
C36* C37* 1.40(4) . ?
C37 C38 1.39(2) . ?
C37 C41 1.442(18) . ?
C37* C38* 1.38(4) . ?
C37* C41* 1.57(3) . ?
C38 C39 1.45(2) . ?
C38* C39 1.29(3) . ?
C39 C40 1.394(6) . ?
C39 C42 1.498(6) . ?
C43 C44 1.374(7) . ?
C44 C45 1.345(8) . ?
C45 C46 1.398(8) . ?
C46 C47 1.342(7) . ?
C48 C49 1.36(2) . ?
C48* C49* 1.37(2) . ?
C49 C50 1.402(18) . ?
C49* C50* 1.37(2) . ?
C50 C51 1.376(19) . ?
C50* C51* 1.47(2) . ?
C51 C52 1.42(3) . ?
C51* C52* 1.34(3) . ?
N8 C53 1.3900 . ?
N8 C57 1.3900 . ?
C53 C54 1.3900 . ?
C54 C55 1.3900 . ?
C55 C56 1.3900 . ?
C56 C57 1.3900 . ?
N9 C58 1.3900 . ?
N9 C62 1.3900 . ?
C58 C59 1.3900 . ?
C59 C60 1.3900 . ?
C60 C61 1.3900 . ?
C61 C62 1.3900 . ?
C63 C64 1.5324 . ?
C64 C65 1.5332 . ?
C65 C66 1.5322 . ?
C66 C67 1.5316 . ?
